data_1555137
loop_
_publ_author_name
'Sun, Jing'
'Sun, Quan-Shun'
'Yan, Chao-Guo'

_publ_section_title
;
 Efficient synthesis of novel cyclic fused-phenothiazines via domino
 cyclization of 2-(benzo[b][1,4]thiazin-3-ylidene)acetate, aromatic
 aldehydes and cyclic 1,3-diketones
;
_journal_issue 20
_journal_name_full 'Organic Chemistry Frontiers'
_journal_page_first 3555
_journal_paper_doi 10.1039/C9QO00951E
_journal_volume 6
_journal_year 2019
_chemical_formula_moiety 'C26 H22 Cl N O3 S'
_chemical_formula_sum 'C26 H22 Cl N O3 S'
_chemical_formula_weight 463.95
_space_group_crystal_system monoclinic
_space_group_IT_number 14
_space_group_name_Hall '-P 2ybc'
_space_group_name_H-M_alt 'P 1 21/c 1'
_atom_sites_solution_hydrogens geom
_audit_creation_method SHELXL-2014/7
_audit_update_record
;
2018-12-07 deposited with the CCDC.	2019-08-30 downloaded from the CCDC.
;
_cell_angle_alpha 90
_cell_angle_beta 91.308(3)
_cell_angle_gamma 90
_cell_formula_units_Z 4
_cell_length_a 5.9034(5)
_cell_length_b 21.165(2)
_cell_length_c 21.6677(19)
_cell_measurement_reflns_used 4739
_cell_measurement_temperature 296(2)
_cell_measurement_theta_max 22.31
_cell_measurement_theta_min 2.69
_cell_volume 2706.6(4)
_computing_structure_refinement 'SHELXL-2014/7 (Sheldrick, 2014)'
_diffrn_ambient_temperature 296(2)
_diffrn_measured_fraction_theta_full 0.998
_diffrn_measured_fraction_theta_max 0.992
_diffrn_measurement_device_type 'CCD area detector'
_diffrn_measurement_method 'phi and omega scans'
_diffrn_radiation_source 'fine-focus sealed tube'
_diffrn_radiation_type MoK\a
_diffrn_radiation_wavelength 0.71073
_diffrn_reflns_av_R_equivalents 0.0909
_diffrn_reflns_av_unetI/netI 0.1132
_diffrn_reflns_Laue_measured_fraction_full 0.998
_diffrn_reflns_Laue_measured_fraction_max 0.992
_diffrn_reflns_limit_h_max 7
_diffrn_reflns_limit_h_min -7
_diffrn_reflns_limit_k_max 27
_diffrn_reflns_limit_k_min -21
_diffrn_reflns_limit_l_max 27
_diffrn_reflns_limit_l_min -27
_diffrn_reflns_number 27612
_diffrn_reflns_point_group_measured_fraction_full 0.998
_diffrn_reflns_point_group_measured_fraction_max 0.992
_diffrn_reflns_theta_full 25.242
_diffrn_reflns_theta_max 27.574
_diffrn_reflns_theta_min 2.691
_exptl_absorpt_coefficient_mu 0.242
_exptl_absorpt_correction_T_max 0.953
_exptl_absorpt_correction_T_min 0.934
_exptl_absorpt_correction_type multi-scan
_exptl_absorpt_process_details sadabs
_exptl_crystal_colour brown
_exptl_crystal_density_diffrn 1.139
_exptl_crystal_description block
_exptl_crystal_F_000 968
_exptl_crystal_size_max 0.280
_exptl_crystal_size_mid 0.260
_exptl_crystal_size_min 0.200
_refine_diff_density_max 0.281
_refine_diff_density_min -0.258
_refine_diff_density_rms 0.055
_refine_ls_extinction_method none
_refine_ls_goodness_of_fit_ref 1.035
_refine_ls_hydrogen_treatment constr
_refine_ls_matrix_type full
_refine_ls_number_parameters 292
_refine_ls_number_reflns 6228
_refine_ls_number_restraints 0
_refine_ls_restrained_S_all 1.035
_refine_ls_R_factor_all 0.1789
_refine_ls_R_factor_gt 0.0779
_refine_ls_shift/su_max 0.000
_refine_ls_shift/su_mean 0.000
_refine_ls_structure_factor_coef Fsqd
_refine_ls_weighting_details 'w=1/[\s^2^(Fo^2^)+(0.0914P)^2^+1.6490P] where P=(Fo^2^+2Fc^2^)/3'
_refine_ls_weighting_scheme calc
_refine_ls_wR_factor_gt 0.1912
_refine_ls_wR_factor_ref 0.2261
_reflns_Friedel_coverage 0.000
_reflns_number_gt 2851
_reflns_number_total 6228
_reflns_threshold_expression 'I > 2\s(I)'
_cod_data_source_file c9qo00951e2.cif
_cod_data_source_block 2g
_cod_original_sg_symbol_H-M 'P 21/c'
_cod_database_code 1555137
_shelx_shelxl_version_number 2014/7
_shelx_space_group_comment
;
The symmetry employed for this shelxl refinement is uniquely defined
by the following loop, which should always be used as a source of
symmetry information in preference to the above space-group names.
They are only intended as comments.
;
_shelx_estimated_absorpt_t_min 0.935
_shelx_estimated_absorpt_t_max 0.953

loop_
_space_group_symop_operation_xyz
'x, y, z'
'-x, y+1/2, -z+1/2'
'-x, -y, -z'
'x, -y-1/2, z-1/2'

loop_
_atom_site_label
_atom_site_type_symbol
_atom_site_fract_x
_atom_site_fract_y
_atom_site_fract_z
_atom_site_U_iso_or_equiv
_atom_site_adp_type
_atom_site_occupancy
_atom_site_site_symmetry_order
_atom_site_calc_flag
_atom_site_refinement_flags_posn
_atom_site_refinement_flags_adp
C1 C 0.0935(7) 0.56665(17) 0.40517(17) 0.0452(10) Uani 1 1 d . .
C2 C -0.0966(7) 0.53233(18) 0.4187(2) 0.0526(11) Uani 1 1 d . .
H2 H -0.1281 0.5240 0.4598 0.063 Uiso 1 1 calc R U
C3 C -0.2401(8) 0.5102(2) 0.3736(2) 0.0640(12) Uani 1 1 d . .
H3 H -0.3675 0.4868 0.3836 0.077 Uiso 1 1 calc R U
C4 C -0.1937(8) 0.5229(2) 0.3133(2) 0.0709(14) Uani 1 1 d . .
H4 H -0.2878 0.5069 0.2821 0.085 Uiso 1 1 calc R U
C5 C -0.0093(8) 0.55921(19) 0.2984(2) 0.0597(12) Uani 1 1 d . .
H5 H 0.0185 0.5682 0.2573 0.072 Uiso 1 1 calc R U
C6 C 0.1346(6) 0.58231(18) 0.34409(18) 0.0467(10) Uani 1 1 d . .
C7 C 0.4568(6) 0.64462(17) 0.43154(16) 0.0388(9) Uani 1 1 d . .
C8 C 0.4600(6) 0.65347(17) 0.36663(16) 0.0397(9) Uani 1 1 d . .
C9 C 0.6227(6) 0.69466(17) 0.34219(16) 0.0417(9) Uani 1 1 d . .
C10 C 0.6351(8) 0.69831(18) 0.27386(18) 0.0515(10) Uani 1 1 d . .
C11 C 0.8744(8) 0.7090(2) 0.18757(18) 0.0720(14) Uani 1 1 d . .
H11A H 0.8379 0.6694 0.1681 0.108 Uiso 1 1 calc R U
H11B H 1.0288 0.7198 0.1795 0.108 Uiso 1 1 calc R U
H11C H 0.7758 0.7413 0.1713 0.108 Uiso 1 1 calc R U
C12 C 0.4248(7) 0.6842(2) 0.57497(18) 0.0549(11) Uani 1 1 d . .
H12 H 0.3101 0.7093 0.5580 0.066 Uiso 1 1 calc R U
C13 C 0.4201(8) 0.6682(2) 0.63640(19) 0.0620(12) Uani 1 1 d . .
H13 H 0.3032 0.6822 0.6610 0.074 Uiso 1 1 calc R U
C14 C 0.5891(8) 0.6314(2) 0.66085(17) 0.0515(11) Uani 1 1 d . .
C15 C 0.7600(8) 0.60945(19) 0.62569(18) 0.0538(11) Uani 1 1 d . .
H15 H 0.8729 0.5839 0.6429 0.065 Uiso 1 1 calc R U
C16 C 0.7635(7) 0.62553(18) 0.56440(17) 0.0480(10) Uani 1 1 d . .
H16 H 0.8799 0.6105 0.5402 0.058 Uiso 1 1 calc R U
C17 C 0.5988(6) 0.66333(17) 0.53795(15) 0.0397(9) Uani 1 1 d . .
C18 C 0.6020(6) 0.67832(17) 0.47038(16) 0.0400(9) Uani 1 1 d . .
C19 C 0.7572(6) 0.72203(17) 0.44539(16) 0.0412(9) Uani 1 1 d . .
C20 C 0.7674(6) 0.72988(16) 0.38119(16) 0.0400(9) Uani 1 1 d . .
C21 C 0.9309(7) 0.77775(18) 0.35443(18) 0.0517(10) Uani 1 1 d . .
H21A H 1.0621 0.7552 0.3397 0.062 Uiso 1 1 calc R U
H21B H 0.8575 0.7977 0.3190 0.062 Uiso 1 1 calc R U
C22 C 1.0123(6) 0.82914(18) 0.39847(18) 0.0490(10) Uani 1 1 d . .
C23 C 0.8240(8) 0.8756(2) 0.4133(2) 0.0678(13) Uani 1 1 d . .
H23A H 0.7672 0.8945 0.3757 0.102 Uiso 1 1 calc R U
H23B H 0.8827 0.9079 0.4403 0.102 Uiso 1 1 calc R U
H23C H 0.7035 0.8536 0.4331 0.102 Uiso 1 1 calc R U
C24 C 1.2085(8) 0.8644(2) 0.3690(2) 0.0810(15) Uani 1 1 d . .
H24A H 1.3303 0.8355 0.3617 0.121 Uiso 1 1 calc R U
H24B H 1.2607 0.8974 0.3962 0.121 Uiso 1 1 calc R U
H24C H 1.1577 0.8825 0.3304 0.121 Uiso 1 1 calc R U
C25 C 1.0951(7) 0.7965(2) 0.45802(19) 0.0568(11) Uani 1 1 d . .
H25A H 1.2184 0.7680 0.4487 0.068 Uiso 1 1 calc R U
H25B H 1.1525 0.8280 0.4869 0.068 Uiso 1 1 calc R U
C26 C 0.9094(7) 0.76038(19) 0.4870(2) 0.0543(11) Uani 1 1 d . .
Cl1 Cl 0.5860(3) 0.61140(7) 0.73921(5) 0.0922(5) Uani 1 1 d . .
N1 N 0.3156(6) 0.62115(16) 0.32834(14) 0.0570(9) Uani 1 1 d . .
H1 H 0.3386 0.6251 0.2895 0.068 Uiso 1 1 calc R U
O1 O 0.4743(6) 0.69474(18) 0.23862(14) 0.0871(11) Uani 1 1 d . .
O2 O 0.8448(5) 0.70352(13) 0.25383(11) 0.0561(7) Uani 1 1 d . .
O3 O 0.8831(6) 0.76352(16) 0.54216(14) 0.0822(10) Uani 1 1 d . .
S1 S 0.28212(19) 0.58739(6) 0.46572(5) 0.0652(4) Uani 1 1 d . .

loop_
_atom_site_aniso_label
_atom_site_aniso_U_11
_atom_site_aniso_U_22
_atom_site_aniso_U_33
_atom_site_aniso_U_23
_atom_site_aniso_U_13
_atom_site_aniso_U_12
C1 0.044(2) 0.042(2) 0.049(2) -0.0008(18) 0.0013(19) 0.0051(19)
C2 0.050(3) 0.047(2) 0.062(3) -0.003(2) 0.005(2) -0.003(2)
C3 0.051(3) 0.056(3) 0.084(4) 0.000(3) -0.013(3) -0.012(2)
C4 0.074(3) 0.053(3) 0.084(4) -0.004(3) -0.031(3) -0.016(3)
C5 0.075(3) 0.049(2) 0.054(3) 0.002(2) -0.021(2) -0.008(2)
C6 0.041(2) 0.047(2) 0.051(2) -0.0008(19) -0.0030(19) -0.0005(19)
C7 0.038(2) 0.045(2) 0.0341(19) 0.0003(16) -0.0007(16) 0.0016(17)
C8 0.040(2) 0.045(2) 0.0337(19) -0.0005(17) -0.0032(17) 0.0020(19)
C9 0.045(2) 0.044(2) 0.0358(19) 0.0086(17) -0.0032(18) 0.0026(18)
C10 0.060(3) 0.053(3) 0.042(2) 0.0082(19) -0.004(2) -0.003(2)
C11 0.089(4) 0.086(3) 0.042(2) 0.011(2) 0.016(2) -0.003(3)
C12 0.045(2) 0.077(3) 0.043(2) -0.004(2) -0.0010(19) 0.016(2)
C13 0.058(3) 0.085(3) 0.043(2) -0.020(2) 0.014(2) -0.004(3)
C14 0.065(3) 0.062(3) 0.0269(19) -0.0016(19) -0.001(2) -0.014(2)
C15 0.066(3) 0.056(3) 0.039(2) 0.0030(19) -0.009(2) 0.004(2)
C16 0.046(2) 0.059(2) 0.040(2) -0.0006(19) 0.0047(18) 0.009(2)
C17 0.037(2) 0.049(2) 0.0325(19) -0.0019(17) -0.0027(17) -0.0006(19)
C18 0.043(2) 0.041(2) 0.037(2) -0.0018(17) -0.0005(17) 0.0056(18)
C19 0.044(2) 0.044(2) 0.035(2) 0.0029(17) -0.0082(17) 0.0032(18)
C20 0.038(2) 0.037(2) 0.045(2) 0.0056(17) -0.0050(17) 0.0030(17)
C21 0.056(3) 0.053(2) 0.047(2) 0.0060(19) 0.001(2) -0.003(2)
C22 0.043(2) 0.048(2) 0.057(2) 0.0017(19) -0.0040(19) -0.007(2)
C23 0.071(3) 0.057(3) 0.075(3) -0.005(2) -0.005(3) 0.000(2)
C24 0.074(3) 0.085(4) 0.084(4) 0.005(3) -0.002(3) -0.036(3)
C25 0.050(3) 0.063(3) 0.057(3) 0.001(2) -0.019(2) -0.005(2)
C26 0.060(3) 0.051(2) 0.052(3) 0.002(2) -0.009(2) -0.002(2)
Cl1 0.1295(12) 0.1151(11) 0.0318(6) 0.0044(6) -0.0006(7) -0.0369(9)
N1 0.062(2) 0.076(2) 0.0331(17) 0.0021(17) -0.0022(16) -0.022(2)
O1 0.074(2) 0.143(3) 0.0433(17) 0.0250(19) -0.0114(17) -0.030(2)
O2 0.063(2) 0.0680(19) 0.0379(15) 0.0051(13) 0.0080(14) -0.0006(15)
O3 0.110(3) 0.093(2) 0.0427(18) -0.0063(17) -0.0060(17) -0.040(2)
S1 0.0587(7) 0.0972(9) 0.0397(6) 0.0094(6) 0.0010(5) -0.0300(7)

loop_
_atom_type_symbol
_atom_type_description
_atom_type_scat_dispersion_real
_atom_type_scat_dispersion_imag
_atom_type_scat_source
C C 0.0033 0.0016 'International Tables Vol C Tables 4.2.6.8 and 6.1.1.4'
H H 0.0000 0.0000 'International Tables Vol C Tables 4.2.6.8 and 6.1.1.4'
N N 0.0061 0.0033 'International Tables Vol C Tables 4.2.6.8 and 6.1.1.4'
O O 0.0106 0.0060 'International Tables Vol C Tables 4.2.6.8 and 6.1.1.4'
S S 0.1246 0.1234 'International Tables Vol C Tables 4.2.6.8 and 6.1.1.4'
Cl Cl 0.1484 0.1585 'International Tables Vol C Tables 4.2.6.8 and 6.1.1.4'

loop_
_geom_angle_atom_site_label_1
_geom_angle_atom_site_label_2
_geom_angle_atom_site_label_3
_geom_angle
C2 C1 C6 119.4(4)
C2 C1 S1 118.6(3)
C6 C1 S1 122.0(3)
C3 C2 C1 121.7(4)
C3 C2 H2 119.1
C1 C2 H2 119.1
C2 C3 C4 118.9(4)
C2 C3 H3 120.6
C4 C3 H3 120.6
C3 C4 C5 120.7(4)
C3 C4 H4 119.6
C5 C4 H4 119.6
C4 C5 C6 120.4(4)
C4 C5 H5 119.8
C6 C5 H5 119.8
C5 C6 C1 118.7(4)
C5 C6 N1 119.7(4)
C1 C6 N1 121.6(3)
C18 C7 C8 120.8(3)
C18 C7 S1 117.2(3)
C8 C7 S1 121.8(3)
N1 C8 C9 120.3(3)
N1 C8 C7 121.0(3)
C9 C8 C7 118.6(3)
C20 C9 C8 120.9(3)
C20 C9 C10 122.0(3)
C8 C9 C10 117.1(3)
O1 C10 O2 121.7(4)
O1 C10 C9 124.8(4)
O2 C10 C9 113.5(3)
O2 C11 H11A 109.5
O2 C11 H11B 109.5
H11A C11 H11B 109.5
O2 C11 H11C 109.5
H11A C11 H11C 109.5
H11B C11 H11C 109.5
C13 C12 C17 120.8(4)
C13 C12 H12 119.6
C17 C12 H12 119.6
C14 C13 C12 119.1(4)
C14 C13 H13 120.4
C12 C13 H13 120.4
C15 C14 C13 121.6(4)
C15 C14 Cl1 119.0(3)
C13 C14 Cl1 119.5(3)
C14 C15 C16 119.0(4)
C14 C15 H15 120.5
C16 C15 H15 120.5
C15 C16 C17 121.5(4)
C15 C16 H16 119.3
C17 C16 H16 119.3
C16 C17 C12 118.0(3)
C16 C17 C18 120.4(3)
C12 C17 C18 121.5(3)
C7 C18 C19 120.0(3)
C7 C18 C17 117.6(3)
C19 C18 C17 122.2(3)
C20 C19 C18 119.9(3)
C20 C19 C26 119.6(3)
C18 C19 C26 120.6(3)
C9 C20 C19 119.7(3)
C9 C20 C21 120.4(3)
C19 C20 C21 119.9(3)
C22 C21 C20 115.6(3)
C22 C21 H21A 108.4
C20 C21 H21A 108.4
C22 C21 H21B 108.4
C20 C21 H21B 108.4
H21A C21 H21B 107.4
C21 C22 C23 111.9(3)
C21 C22 C24 108.6(3)
C23 C22 C24 109.6(4)
C21 C22 C25 107.2(3)
C23 C22 C25 109.5(3)
C24 C22 C25 110.0(3)
C22 C23 H23A 109.5
C22 C23 H23B 109.5
H23A C23 H23B 109.5
C22 C23 H23C 109.5
H23A C23 H23C 109.5
H23B C23 H23C 109.5
C22 C24 H24A 109.5
C22 C24 H24B 109.5
H24A C24 H24B 109.5
C22 C24 H24C 109.5
H24A C24 H24C 109.5
H24B C24 H24C 109.5
C26 C25 C22 111.2(3)
C26 C25 H25A 109.4
C22 C25 H25A 109.4
C26 C25 H25B 109.4
C22 C25 H25B 109.4
H25A C25 H25B 108.0
O3 C26 C25 120.0(4)
O3 C26 C19 122.4(4)
C25 C26 C19 117.6(4)
C8 N1 C6 128.3(3)
C8 N1 H1 115.9
C6 N1 H1 115.9
C10 O2 C11 117.6(3)
C1 S1 C7 102.98(18)

loop_
_geom_bond_atom_site_label_1
_geom_bond_atom_site_label_2
_geom_bond_distance
C1 C2 1.374(5)
C1 C6 1.391(5)
C1 S1 1.757(4)
C2 C3 1.363(6)
C2 H2 0.9300
C3 C4 1.367(6)
C3 H3 0.9300
C4 C5 1.377(6)
C4 H4 0.9300
C5 C6 1.379(5)
C5 H5 0.9300
C6 N1 1.396(5)
C7 C18 1.385(5)
C7 C8 1.420(5)
C7 S1 1.765(4)
C8 N1 1.360(5)
C8 C9 1.409(5)
C9 C20 1.402(5)
C9 C10 1.486(5)
C10 O1 1.207(5)
C10 O2 1.326(5)
C11 O2 1.455(5)
C11 H11A 0.9600
C11 H11B 0.9600
C11 H11C 0.9600
C12 C13 1.375(6)
C12 C17 1.389(5)
C12 H12 0.9300
C13 C14 1.362(6)
C13 H13 0.9300
C14 C15 1.361(6)
C14 Cl1 1.750(4)
C15 C16 1.371(5)
C15 H15 0.9300
C16 C17 1.374(5)
C16 H16 0.9300
C17 C18 1.498(5)
C18 C19 1.419(5)
C19 C20 1.404(5)
C19 C26 1.497(5)
C20 C21 1.523(5)
C21 C22 1.518(5)
C21 H21A 0.9700
C21 H21B 0.9700
C22 C23 1.523(6)
C22 C24 1.531(6)
C22 C25 1.534(5)
C23 H23A 0.9600
C23 H23B 0.9600
C23 H23C 0.9600
C24 H24A 0.9600
C24 H24B 0.9600
C24 H24C 0.9600
C25 C26 1.486(6)
C25 H25A 0.9700
C25 H25B 0.9700
C26 O3 1.212(5)
N1 H1 0.8600

loop_
_geom_hbond_atom_site_label_D
_geom_hbond_atom_site_label_H
_geom_hbond_atom_site_label_A
_geom_hbond_distance_DH
_geom_hbond_distance_HA
_geom_hbond_distance_DA
_geom_hbond_angle_DHA
N1 H1 O1 0.86 2.02 2.677(4) 132.9
